data_2000321
loop_
_publ_author_name
'De Ridder, D. J. A.'
'Schenk, H.'

_publ_section_title
;
 Crystal studies of musk compounds. III. Structures of
 6-acetyl-1,1,2,3,3,5-hexamethylindan (musk phantolid) (I) and
 6-acetyl-3-isopropyl-1,1,3,5-tetramethylindan (II)
;
_journal_issue 5
_journal_name_full 'Acta Crystallographica Section C'
_journal_page_first 1044
_journal_page_last 1047
_journal_paper_doi 10.1107/S0108270190010435
_journal_volume 47
_journal_year 1991
_chemical_formula_sum 'C17 H24 O'
_space_group_crystal_system monoclinic
_space_group_IT_number 14
_space_group_name_Hall '-P 2ybc'
_space_group_name_H-M_alt 'P 1 21/c 1'
_audit_creation_method 'IUCr CIFGEN early version'
_cell_angle_alpha 90
_cell_angle_beta 99.135(7)
_cell_angle_gamma 90
_cell_formula_units_Z 4
_cell_length_a 10.3130(7)
_cell_length_b 14.292(2)
_cell_length_c 10.6086(8)
_cell_volume 1543.8(3)
_diffrn_radiation_type Cu
_diffrn_radiation_wavelength 1.54184
_exptl_crystal_density_diffrn 1.05
_exptl_crystal_F_000 536
_cod_data_source_file mu0214.cif
_cod_data_source_block mu0214a
_cod_depositor_comments
;
 Updating space group information and adding the symmetry operation list.

 Antanas Vaitkus,
 2018-06-15
;
_cod_original_sg_symbol_H-M P21/c
_cod_original_formula_sum 'C17 H24 O1'
_cod_database_code 2000321

loop_
_space_group_symop_id
_space_group_symop_operation_xyz
1 x,y,z
2 -x,y+1/2,-z+1/2
3 -x,-y,-z
4 x,-y+1/2,z+1/2

loop_
_atom_site_label
_atom_site_fract_x
_atom_site_fract_y
_atom_site_fract_z
_atom_site_U_iso_or_equiv
C(1) .6409(3) .6206(2) .1572(3) .064(2)
C(2) .6107(4) .5587(3) .2688(4) .099(3)
C(3) .7118(3) .4778(2) .2883(3) .065(2)
C(4) .8183(3) .4020(2) .1063(2) .054(2)
C(5) .8444(3) .4074(2) -.0192(2) .053(2)
C(6) .8049(3) .4875(2) -.0930(2) .058(2)
C(7) .7401(3) .5586(2) -.0383(3) .061(2)
C(8) .7130(3) .5513(2) .0846(2) .053(2)
C(9) .7519(3) .4733(2) .1573(2) .051(2)
C(10) .5108(4) .6525(3) .0770(4) .095(3)
C(11) .7241(4) .7076(2) .1921(4) .094(3)
C(12) .5820(5) .6095(3) .3867(4) .123(4)
C(13) .6452(5) .3871(3) .3209(4) .115(3)
C(14) .8344(5) .4961(4) .3883(3) .117(3)
C(15) .9098(3) .3254(2) -.0707(3) .068(2)
C(16) .9876(4) .2598(2) .0207(4) .089(2)
C(17) .8288(4) .5003(3) -.2292(3) .096(3)
O(1) .8999(3) .3109(2) -.1839(2) .112(2)
H(2) .5114 .5291 .2440 .24(2)
H(4) .845(3) .343(2) .160(2) .066(8)
H(7) .719(3) .617(2) -.087(3) .073(8)
H(101) .465(3) .597(2) .054(3) .100(10)
H(102) .470(3) .695(2) .140(3) .100(10)
H(103) .532(4) .692(3) -.013(4) .16(2)
H(111) .681(4) .756(3) .253(4) .140(10)
H(112) .814(4) .687(3) .253(4) .140(10)
H(113) .733(3) .745(2) .106(3) .090(10)
H(121) .662(5) .639(4) .421(5) .22(2)
H(122) .519(4) .664(3) .360(4) .150(10)
H(123) .570(5) .572(3) .465(4) .17(2)
H(131) .623(4) .398(2) .398(3) .120(10)
H(132) .555(4) .386(3) .244(4) .140(10)
H(133) .717(7) .327(5) .328(6) .27(3)
H(141) .878(5) .570(4) .366(5) .19(2)
H(142) .804(4) .499(3) .473(4) .130(10)
H(143) .880(5) .427(3) .402(5) .19(2)
H(161) 1.044(4) .297(3) .095(4) .15(2)
H(162) .932(4) .218(3) .072(3) .130(10)
H(163) 1.034(3) .213(2) -.018(3) .110(10)
H(171) .914(4) .472(3) -.234(4) .15(2)
H(172) .783(5) .450(3) -.289(5) .18(2)
H(173) .799(4) .562(3) -.268(4) .140(10)
